data_4086360
loop_
_publ_author_name
'Chen, Yang'
'Fang, Xiangdong'
'Dan, Wenyan'

_publ_section_title
;
 1,2-Azaborolyl-Ligated Titanium(IV) Half-Metallocenes: Synthesis,
 Characterization, and Catalytic Activity in Ethylene Polymerization
;
_journal_issue 1
_journal_name_full Organometallics
_journal_page_first 15
_journal_paper_doi 10.1021/acs.organomet.5b00779
_journal_volume 35
_journal_year 2016
_chemical_formula_sum 'C7 H13 B Cl3 N Ti'
_chemical_formula_weight 276.24
_chemical_name_common 'Titanium boron nitride'
_chemical_name_systematic
; 
 ? 
;
_space_group_IT_number 4
_symmetry_cell_setting monoclinic
_symmetry_space_group_name_Hall 'P 2yb'
_symmetry_space_group_name_H-M 'P 1 21 1'
_atom_sites_solution_hydrogens geom
_atom_sites_solution_primary direct
_atom_sites_solution_secondary difmap
_audit_creation_method SHELXL-97
_cell_angle_alpha 90.00
_cell_angle_beta 106.865(8)
_cell_angle_gamma 90.00
_cell_formula_units_Z 2
_cell_length_a 6.6239(5)
_cell_length_b 12.6714(8)
_cell_length_c 7.7250(7)
_cell_measurement_temperature 173(2)
_cell_volume 620.50(9)
_computing_structure_refinement 'SHELXL-97 (Sheldrick, 1997)'
_computing_structure_solution 'SHELXS-97 (Sheldrick, 1990)'
_diffrn_ambient_temperature 173(2)
_diffrn_measured_fraction_theta_full 0.992
_diffrn_measured_fraction_theta_max 0.992
_diffrn_measurement_device_type 'Oxford Gemini Diffractometer'
_diffrn_radiation_monochromator graphite
_diffrn_radiation_source 'fine-focus sealed tube'
_diffrn_radiation_type MoK\a
_diffrn_radiation_wavelength 0.71073
_diffrn_reflns_av_R_equivalents 0.0585
_diffrn_reflns_av_sigmaI/netI 0.0714
_diffrn_reflns_limit_h_max 8
_diffrn_reflns_limit_h_min -8
_diffrn_reflns_limit_k_max 16
_diffrn_reflns_limit_k_min -16
_diffrn_reflns_limit_l_max 9
_diffrn_reflns_limit_l_min -10
_diffrn_reflns_number 8023
_diffrn_reflns_theta_full 27.50
_diffrn_reflns_theta_max 27.50
_diffrn_reflns_theta_min 3.19
_exptl_absorpt_coefficient_mu 1.292
_exptl_absorpt_correction_T_max 0.8817
_exptl_absorpt_correction_T_min 0.8298
_exptl_absorpt_correction_type multi-scan
_exptl_crystal_colour red
_exptl_crystal_density_diffrn 1.479
_exptl_crystal_density_method 'not measured'
_exptl_crystal_description tetragonal
_exptl_crystal_F_000 280
_exptl_crystal_size_max 0.15
_exptl_crystal_size_mid 0.15
_exptl_crystal_size_min 0.10
_refine_diff_density_max 0.688
_refine_diff_density_min -0.246
_refine_diff_density_rms 0.094
_refine_ls_abs_structure_details 'Flack H D (1983), Acta Cryst. A39, 876-881'
_refine_ls_abs_structure_Flack 0.50(16)
_refine_ls_extinction_method none
_refine_ls_goodness_of_fit_ref 1.030
_refine_ls_hydrogen_treatment mixed
_refine_ls_matrix_type full
_refine_ls_number_parameters 118
_refine_ls_number_reflns 2774
_refine_ls_number_restraints 1
_refine_ls_restrained_S_all 1.030
_refine_ls_R_factor_all 0.1569
_refine_ls_R_factor_gt 0.0875
_refine_ls_shift/su_max 0.000
_refine_ls_shift/su_mean 0.000
_refine_ls_structure_factor_coef Fsqd
_refine_ls_weighting_details 'calc w=1/[\s^2^(Fo^2^)+(0.1076P)^2^+0.3237P] where P=(Fo^2^+2Fc^2^)/3'
_refine_ls_weighting_scheme calc
_refine_ls_wR_factor_gt 0.1986
_refine_ls_wR_factor_ref 0.2451
_reflns_number_gt 1457
_reflns_number_total 2774
_reflns_threshold_expression >2sigma(I)
_cod_data_source_file om5b00779_si_002.cif
_cod_data_source_block a
_cod_depositor_comments
;
The following automatic conversions were performed:

'_symmetry_cell_setting' value 'Monoclinic' changed to 'monoclinic'
according to
/usr/data/users/saulius/crontab/automatic-downloads/rss-feeds/ACS/lib/dictionaries/cif_core.dic
dictionary named 'cif_core.dic' version 2.4.2 from 2011-04-26.

'_exptl_absorpt_correction_type' value 'Multi-scan' changed to
'multi-scan' according to
/usr/data/users/saulius/crontab/automatic-downloads/rss-feeds/ACS/lib/dictionaries/cif_core.dic
dictionary named 'cif_core.dic' version 2.4.2 from 2011-04-26.

Automatic conversion script
Id: cif_fix_values 4268 2015-11-12 08:31:59Z antanas 

 Adding full bibliography for 4086356--4086361.cif.
;
_cod_original_cell_volume 620.50(8)
_cod_original_sg_symbol_H-M 'P 21'
_cod_database_code 4086360

loop_
_symmetry_equiv_pos_as_xyz
'x, y, z'
'-x, y+1/2, -z'

loop_
_atom_site_label
_atom_site_type_symbol
_atom_site_fract_x
_atom_site_fract_y
_atom_site_fract_z
_atom_site_U_iso_or_equiv
_atom_site_adp_type
_atom_site_occupancy
_atom_site_symmetry_multiplicity
_atom_site_calc_flag
_atom_site_refinement_flags
Ti1 Ti 0.02876(18) 0.6784(3) 0.68288(17) 0.0694(5) Uani 1 1 d .
C1 C 0.4009(10) 0.6899(12) 0.7811(10) 0.065(2) Uani 1 1 d .
C2 C 0.341(3) 0.5954(14) 0.686(3) 0.111(6) Uani 1 1 d .
Cl1 Cl -0.0117(8) 0.5408(3) 0.8460(9) 0.135(2) Uani 1 1 d .
Cl2 Cl -0.0111(7) 0.8180(3) 0.8499(9) 0.137(2) Uani 1 1 d .
Cl3 Cl -0.2626(3) 0.6830(7) 0.4511(3) 0.1202(11) Uani 1 1 d .
C4 C 0.5209(14) 0.676(3) 0.9814(11) 0.124(4) Uani 1 1 d .
H4A H 0.6730 0.6771 0.9966 0.185 Uiso 1 1 calc R
H4B H 0.4821 0.6085 1.0246 0.185 Uiso 1 1 calc R
H4C H 0.4845 0.7338 1.0514 0.185 Uiso 1 1 calc R
C5 C 0.396(3) 0.4781(17) 0.705(3) 0.156(9) Uani 1 1 d .
H5A H 0.5363 0.4672 0.6905 0.234 Uiso 1 1 calc R
H5B H 0.2915 0.4382 0.6120 0.234 Uiso 1 1 calc R
H5C H 0.3944 0.4536 0.8251 0.234 Uiso 1 1 calc R
N1 N 0.2259(14) 0.7232(18) 0.4984(14) 0.131(7) Uani 1 1 d .
C3 C 0.223(2) 0.6192(13) 0.498(2) 0.089(4) Uani 1 1 d .
H3A H 0.1795 0.5701 0.3919 0.106 Uiso 1 1 calc R
B1 B 0.3452(17) 0.7745(10) 0.6611(18) 0.052(3) Uani 1 1 d .
C6 C 0.1367(17) 0.7739(11) 0.3171(15) 0.107(4) Uani 1 1 d .
H6A H 0.2479 0.7809 0.2573 0.160 Uiso 1 1 calc R
H6B H 0.0815 0.8439 0.3326 0.160 Uiso 1 1 calc R
H6C H 0.0224 0.7300 0.2426 0.160 Uiso 1 1 calc R
C7 C 0.391(3) 0.8921(13) 0.734(4) 0.195(12) Uani 1 1 d .
H7A H 0.5215 0.9174 0.7124 0.292 Uiso 1 1 calc R
H7B H 0.4066 0.8936 0.8641 0.292 Uiso 1 1 calc R
H7C H 0.2736 0.9378 0.6705 0.292 Uiso 1 1 calc R

loop_
_atom_site_aniso_label
_atom_site_aniso_U_11
_atom_site_aniso_U_22
_atom_site_aniso_U_33
_atom_site_aniso_U_23
_atom_site_aniso_U_13
_atom_site_aniso_U_12
Ti1 0.0498(7) 0.0998(10) 0.0619(8) 0.0005(14) 0.0213(6) 0.0026(13)
C1 0.045(4) 0.088(7) 0.064(5) -0.031(7) 0.017(3) 0.006(6)
C2 0.091(11) 0.122(13) 0.144(15) 0.040(11) 0.070(10) 0.050(9)
Cl1 0.095(4) 0.137(4) 0.189(6) 0.079(4) 0.063(4) 0.020(3)
Cl2 0.093(4) 0.159(5) 0.166(5) -0.084(4) 0.049(3) -0.009(3)
Cl3 0.0543(12) 0.221(3) 0.0816(14) -0.018(3) 0.0138(10) 0.032(3)
C4 0.074(6) 0.233(12) 0.059(5) -0.006(15) 0.011(4) 0.033(15)
C5 0.086(11) 0.22(2) 0.168(18) -0.099(16) 0.044(11) -0.060(12)
N1 0.038(5) 0.30(2) 0.050(6) 0.055(10) 0.005(4) 0.040(8)
C3 0.075(9) 0.094(9) 0.109(13) -0.008(9) 0.044(9) 0.032(8)
B1 0.034(5) 0.055(6) 0.069(7) 0.024(5) 0.018(5) 0.010(4)
C6 0.065(6) 0.172(11) 0.083(7) 0.062(8) 0.021(5) 0.010(7)
C7 0.112(13) 0.087(10) 0.35(3) -0.028(15) 0.017(16) -0.078(10)

loop_
_atom_type_symbol
_atom_type_description
_atom_type_scat_dispersion_real
_atom_type_scat_dispersion_imag
_atom_type_scat_source
C C 0.0033 0.0016 'International Tables Vol C Tables 4.2.6.8 and 6.1.1.4'
H H 0.0000 0.0000 'International Tables Vol C Tables 4.2.6.8 and 6.1.1.4'
B B 0.0013 0.0007 'International Tables Vol C Tables 4.2.6.8 and 6.1.1.4'
N N 0.0061 0.0033 'International Tables Vol C Tables 4.2.6.8 and 6.1.1.4'
Cl Cl 0.1484 0.1585 'International Tables Vol C Tables 4.2.6.8 and 6.1.1.4'
Ti Ti 0.2776 0.4457 'International Tables Vol C Tables 4.2.6.8 and 6.1.1.4'

loop_
_geom_angle_atom_site_label_1
_geom_angle_atom_site_label_2
_geom_angle_atom_site_label_3
_geom_angle
Cl1 Ti1 Cl3 105.0(3)
Cl1 Ti1 Cl2 103.87(14)
Cl3 Ti1 Cl2 102.9(2)
Cl1 Ti1 N1 137.9(5)
Cl3 Ti1 N1 90.6(3)
Cl2 Ti1 N1 110.4(6)
Cl1 Ti1 C3 106.1(5)
Cl3 Ti1 C3 91.1(5)
Cl2 Ti1 C3 142.2(5)
N1 Ti1 C3 33.4(4)
Cl1 Ti1 C2 83.8(5)
Cl3 Ti1 C2 125.8(6)
Cl2 Ti1 C2 127.3(6)
N1 Ti1 C2 56.2(6)
C3 Ti1 C2 37.0(6)
Cl1 Ti1 C1 98.8(3)
Cl3 Ti1 C1 147.0(2)
Cl2 Ti1 C1 93.0(3)
N1 Ti1 C1 56.6(3)
C3 Ti1 C1 60.1(5)
C2 Ti1 C1 34.8(6)
Cl1 Ti1 B1 132.2(3)
Cl3 Ti1 B1 119.2(3)
Cl2 Ti1 B1 84.0(4)
N1 Ti1 B1 34.8(5)
C3 Ti1 B1 58.8(5)
C2 Ti1 B1 56.8(4)
C1 Ti1 B1 33.5(5)
B1 C1 C2 109.1(8)
B1 C1 C4 136.0(16)
C2 C1 C4 114.8(16)
B1 C1 Ti1 77.5(6)
C2 C1 Ti1 70.6(7)
C4 C1 Ti1 120.3(6)
C1 C2 C3 109.5(14)
C1 C2 C5 139.2(17)
C3 C2 C5 109.9(17)
C1 C2 Ti1 74.5(7)
C3 C2 Ti1 71.4(7)
C5 C2 Ti1 129.1(11)
C3 N1 B1 117.5(14)
C3 N1 C6 115.1(19)
B1 N1 C6 126.4(17)
C3 N1 Ti1 75.1(9)
B1 N1 Ti1 80.4(6)
C6 N1 Ti1 123.5(6)
N1 C3 C2 101.5(16)
N1 C3 Ti1 71.4(8)
C2 C3 Ti1 71.6(8)
C1 B1 N1 101.9(13)
C1 B1 C7 119.9(14)
N1 B1 C7 137.4(14)
C1 B1 Ti1 69.0(6)
N1 B1 Ti1 64.7(6)
C7 B1 Ti1 121.1(10)

loop_
_geom_bond_atom_site_label_1
_geom_bond_atom_site_label_2
_geom_bond_distance
Ti1 Cl1 2.213(4)
Ti1 Cl3 2.220(2)
Ti1 Cl2 2.249(5)
Ti1 N1 2.267(10)
Ti1 C3 2.311(12)
Ti1 C2 2.313(15)
Ti1 C1 2.364(7)
Ti1 B1 2.472(11)
C1 B1 1.396(19)
C1 C2 1.40(2)
C1 C4 1.531(12)
C2 C3 1.47(3)
C2 C5 1.53(2)
N1 C3 1.318(16)
N1 B1 1.43(2)
N1 C6 1.498(15)
B1 C7 1.59(2)
